data_4301298
loop_
_publ_author_name
'Nathan J. Silvernail'
'Marilyn M. Olmstead'
'Bruce C. Noll'

_publ_contact_author_address
;University of Notre Dame
Department of Chemistry and Biochemistry
251 Nieuwland Science Hall
Notre Dame, IN 46556-5670
;
_publ_contact_author_email W.R.Scheidt.1@nd.edu
_publ_contact_author_fax 1(574)6316652
_publ_contact_author_name 'Professor W. Robert Scheidt'
_publ_contact_author_phone 1(574)6315939
_publ_section_title
;
Tetragonal to Triclinic-A Phase Change for [Fe(TPP)(NO)]
;
_journal_name_full 'Inorganic Chemistry'
_journal_page_first 971
_journal_page_last 977
_journal_paper_doi 10.1021/ic801617q
_journal_volume 48
_journal_year 2009
_chemical_compound_source synthesized
_chemical_formula_moiety 'C44 H28 Fe N5 O'
_chemical_formula_sum 'C44 H28 Fe N5 O'
_chemical_formula_weight 698.56
_chemical_name_common '[Fe(TPP)(NO]'
_chemical_name_systematic
; 
 ? 
;
_space_group_IT_number 2
_symmetry_cell_setting triclinic
_symmetry_Int_Tables_number 2
_symmetry_space_group_name_Hall '-P 1'
_symmetry_space_group_name_H-M 'P -1'
_atom_sites_solution_hydrogens geom
_atom_sites_solution_primary direct
_atom_sites_solution_secondary difmap
_audit_creation_method SHELXL-97
_cell_angle_alpha 82.195(1)
_cell_angle_beta 65.693(4)
_cell_angle_gamma 69.384(5)
_cell_formula_units_Z 1
_cell_length_a 9.7310(8)
_cell_length_b 9.9238(8)
_cell_length_c 10.3902(6)
_cell_measurement_reflns_used 9991
_cell_measurement_temperature 100(2)
_cell_measurement_theta_max 30.9699
_cell_measurement_theta_min 2.1928
_cell_volume 855.81(12)
_computing_data_collection 'APEX2/SAINT (Bruker, 2004)'
_computing_data_reduction 'SAINT/XPREP (Bruker, 2004; Sheldrick, 2001)'
_computing_molecular_graphics 'Platon (Spek, 2004)'
_computing_publication_material 'XCIF (Sheldrick, 2001)'
_computing_structure_refinement 'SHELXL-97 (Sheldrick, 1997)'
_computing_structure_solution 'SHELXS-97 (Sheldrick, 1990)'
_diffrn_ambient_temperature 100(2)
_diffrn_detector_area_resol_mean 8.33
_diffrn_measured_fraction_theta_full .921
_diffrn_measured_fraction_theta_max .921
_diffrn_measurement_device_type 'Bruker x8 APEX II CCD'
_diffrn_measurement_method '\w and \f scans'
_diffrn_radiation_monochromator graphite
_diffrn_radiation_source 'fine-focus sealed tube'
_diffrn_radiation_type MoK\a
_diffrn_radiation_wavelength 0.71073
_diffrn_reflns_av_R_equivalents 0.0000
_diffrn_reflns_av_sigmaI/netI 0.0423
_diffrn_reflns_limit_h_max 14
_diffrn_reflns_limit_h_min -12
_diffrn_reflns_limit_k_max 14
_diffrn_reflns_limit_k_min -14
_diffrn_reflns_limit_l_max 15
_diffrn_reflns_limit_l_min 0
_diffrn_reflns_number 6497
_diffrn_reflns_theta_full 31.22
_diffrn_reflns_theta_max 31.22
_diffrn_reflns_theta_min 2.15
_exptl_absorpt_coefficient_mu 0.484
_exptl_absorpt_correction_T_max 0.9785
_exptl_absorpt_correction_T_min 0.9064
_exptl_absorpt_correction_type multi-scan
_exptl_absorpt_process_details 'Blessing, R.H. ACTA Cryst. (1995) A51, 33-38'
_exptl_crystal_colour 'dark red'
_exptl_crystal_density_diffrn 1.355
_exptl_crystal_density_method 'not measured'
_exptl_crystal_description 'square bipyramid'
_exptl_crystal_F_000 361
_exptl_crystal_recrystallization_method 'liquid diffusion (chloroform/methanol)'
_exptl_crystal_size_max 0.21
_exptl_crystal_size_mid 0.20
_exptl_crystal_size_min 0.05
_refine_diff_density_max .519
_refine_diff_density_min -.608
_refine_diff_density_rms .068
_refine_ls_extinction_method none
_refine_ls_goodness_of_fit_ref 0.994
_refine_ls_hydrogen_treatment constr
_refine_ls_matrix_type full
_refine_ls_number_parameters 247
_refine_ls_number_reflns 6497
_refine_ls_number_restraints 0
_refine_ls_restrained_S_all 0.994
_refine_ls_R_factor_all 0.0660
_refine_ls_R_factor_gt 0.0449
_refine_ls_shift/su_max 0.002
_refine_ls_shift/su_mean 0.000
_refine_ls_structure_factor_coef Fsqd
_refine_ls_weighting_details 'calc w=1/[\s^2^(Fo^2^)+(0.0841P)^2^+0.0000P] where P=(Fo^2^+2Fc^2^)/3'
_refine_ls_weighting_scheme calc
_refine_ls_wR_factor_gt 0.1213
_refine_ls_wR_factor_ref 0.1309
_reflns_number_gt 4766
_reflns_number_total 6497
_reflns_threshold_expression >2sigma(I)
_cod_data_source_file ic801617q_si_002_03.cif
_cod_data_source_block 100_cryst_2
_cod_original_cell_volume 855.81(11)
_cod_database_code 4301298

loop_
_symmetry_equiv_pos_as_xyz
'x, y, z'
'-x, -y, -z'

loop_
_atom_site_label
_atom_site_type_symbol
_atom_site_fract_x
_atom_site_fract_y
_atom_site_fract_z
_atom_site_U_iso_or_equiv
_atom_site_adp_type
_atom_site_occupancy
_atom_site_symmetry_multiplicity
_atom_site_calc_flag
_atom_site_refinement_flags
_atom_site_disorder_assembly
_atom_site_disorder_group
Fe1 Fe 0.4807(3) 0.4983(4) 0.4986(4) 0.0166(3) Uani 0.50 1 d P . .
N1 N 0.46321(16) 0.68120(13) 0.39278(13) 0.0174(3) Uani 1 1 d . . .
N2 N 0.35704(16) 0.60896(14) 0.67936(13) 0.0179(3) Uani 1 1 d . . .
C(M1 C 0.6314(2) 0.58824(17) 0.14934(15) 0.0180(3) Uani 1 1 d . . .
C(M2 C 0.28062(19) 0.85505(16) 0.58793(16) 0.0169(3) Uani 1 1 d . . .
C(A1 C 0.52685(19) 0.69787(16) 0.24781(15) 0.0183(3) Uani 1 1 d . . .
C(A2 C 0.3682(2) 0.81761(16) 0.44628(15) 0.0173(3) Uani 1 1 d . . .
C(A3 C 0.2786(2) 0.75531(16) 0.69620(16) 0.0179(3) Uani 1 1 d . . .
C(A4 C 0.31648(19) 0.55493(16) 0.81498(15) 0.0185(3) Uani 1 1 d . . .
C(B1 C 0.4710(2) 0.84603(16) 0.21156(16) 0.0217(3) Uani 1 1 d . . .
H(BA H 0.4980 0.8848 0.1191 0.026 Uiso 1 1 calc R . .
C(B2 C 0.3725(2) 0.92018(16) 0.33371(16) 0.0207(3) Uani 1 1 d . . .
H(BB H 0.3168 1.0208 0.3434 0.025 Uiso 1 1 calc R . .
C(B3 C 0.1905(2) 0.79302(17) 0.84369(16) 0.0217(3) Uani 1 1 d . . .
H(BC H 0.1281 0.8870 0.8824 0.026 Uiso 1 1 calc R . .
C(B4 C 0.2132(2) 0.66964(17) 0.91643(16) 0.0223(3) Uani 1 1 d . . .
H(BD H 0.1693 0.6602 1.0162 0.027 Uiso 1 1 calc R . .
C10 C 0.6918(2) 0.62742(16) -0.00410(15) 0.0188(3) Uani 1 1 d . . .
C11 C 0.8390(2) 0.64617(19) -0.06820(17) 0.0255(4) Uani 1 1 d . . .
H11A H 0.9018 0.6348 -0.0151 0.031 Uiso 1 1 calc R . .
C12 C 0.8963(2) 0.68176(19) -0.21056(17) 0.0268(4) Uani 1 1 d . . .
H12A H 0.9976 0.6950 -0.2541 0.032 Uiso 1 1 calc R . .
C13 C 0.8059(2) 0.69778(16) -0.28827(16) 0.0249(4) Uani 1 1 d . . .
H13A H 0.8462 0.7195 -0.3859 0.030 Uiso 1 1 calc R . .
C14 C 0.6569(2) 0.6822(2) -0.22403(18) 0.0301(4) Uani 1 1 d . . .
H14A H 0.5934 0.6957 -0.2769 0.036 Uiso 1 1 calc R . .
C15 C 0.5997(2) 0.64677(19) -0.08165(18) 0.0270(4) Uani 1 1 d . . .
H15A H 0.4972 0.6358 -0.0376 0.032 Uiso 1 1 calc R . .
C20 C 0.1832(2) 1.00909(16) 0.62716(15) 0.0176(3) Uani 1 1 d . . .
C21 C 0.0225(2) 1.05790(19) 0.6516(2) 0.0276(4) Uani 1 1 d . . .
H21A H -0.0258 0.9929 0.6438 0.033 Uiso 1 1 calc R . .
C22 C -0.0683(2) 1.20081(19) 0.6872(2) 0.0312(4) Uani 1 1 d . . .
H22A H -0.1784 1.2330 0.7038 0.037 Uiso 1 1 calc R . .
C23 C -0.0002(2) 1.29624(17) 0.69867(16) 0.0246(4) Uani 1 1 d . . .
H23A H -0.0623 1.3945 0.7216 0.030 Uiso 1 1 calc R . .
C24 C 0.1591(2) 1.2478(2) 0.6765(2) 0.0334(4) Uani 1 1 d . . .
H24A H 0.2068 1.3125 0.6861 0.040 Uiso 1 1 calc R . .
C25 C 0.2498(2) 1.1053(2) 0.6402(2) 0.0313(4) Uani 1 1 d . . .
H25A H 0.3599 1.0734 0.6240 0.038 Uiso 1 1 calc R . .
N3 N 0.3097(3) 0.4904(3) 0.4908(3) 0.0165(5) Uani 0.50 1 d P . .
O1 O 0.1797(3) 0.5554(3) 0.5026(3) 0.0287(5) Uani 0.50 1 d P . .

loop_
_atom_site_aniso_label
_atom_site_aniso_U_11
_atom_site_aniso_U_22
_atom_site_aniso_U_33
_atom_site_aniso_U_23
_atom_site_aniso_U_13
_atom_site_aniso_U_12
Fe1 0.0188(10) 0.0152(2) 0.0106(2) 0.00131(16) -0.0028(7) -0.0038(7)
N1 0.0180(7) 0.0159(6) 0.0124(6) -0.0006(5) -0.0027(5) -0.0024(5)
N2 0.0174(7) 0.0181(6) 0.0132(6) 0.0021(5) -0.0042(5) -0.0030(5)
C(M1 0.0170(8) 0.0223(8) 0.0133(7) 0.0031(6) -0.0054(6) -0.0067(6)
C(M2 0.0144(8) 0.0172(7) 0.0182(7) 0.0013(6) -0.0066(6) -0.0042(6)
C(A1 0.0200(8) 0.0178(7) 0.0143(7) 0.0025(5) -0.0056(7) -0.0052(6)
C(A2 0.0166(8) 0.0160(7) 0.0168(7) 0.0025(5) -0.0061(6) -0.0038(6)
C(A3 0.0167(8) 0.0176(7) 0.0147(7) -0.0009(5) -0.0044(6) -0.0022(6)
C(A4 0.0196(8) 0.0198(7) 0.0111(7) -0.0009(5) -0.0036(6) -0.0034(6)
C(B1 0.0256(9) 0.0192(7) 0.0154(7) 0.0051(6) -0.0066(7) -0.0053(7)
C(B2 0.0221(8) 0.0165(7) 0.0173(7) 0.0021(6) -0.0053(7) -0.0030(6)
C(B3 0.0234(9) 0.0206(8) 0.0138(7) -0.0009(6) -0.0034(7) -0.0031(7)
C(B4 0.0252(9) 0.0215(8) 0.0119(7) -0.0008(6) -0.0037(7) -0.0021(7)
C10 0.0221(8) 0.0146(7) 0.0128(7) 0.0015(5) -0.0038(6) -0.0025(6)
C11 0.0238(9) 0.0320(9) 0.0175(8) 0.0031(7) -0.0075(7) -0.0071(7)
C12 0.0257(9) 0.0274(9) 0.0188(8) 0.0029(7) -0.0014(7) -0.0087(7)
C13 0.0357(10) 0.0150(7) 0.0137(7) 0.0020(6) -0.0039(7) -0.0041(7)
C14 0.0422(11) 0.0315(10) 0.0215(9) 0.0059(7) -0.0184(8) -0.0130(8)
C15 0.0293(10) 0.0349(10) 0.0209(8) 0.0070(7) -0.0108(8) -0.0164(8)
C20 0.0207(8) 0.0177(7) 0.0128(7) 0.0000(5) -0.0054(6) -0.0056(6)
C21 0.0229(9) 0.0205(8) 0.0412(11) -0.0052(7) -0.0140(8) -0.0056(7)
C22 0.0235(10) 0.0238(9) 0.0415(11) -0.0075(8) -0.0126(8) 0.0004(7)
C23 0.0334(10) 0.0173(7) 0.0155(7) -0.0033(6) -0.0052(7) -0.0037(7)
C24 0.0394(12) 0.0237(9) 0.0402(11) -0.0066(8) -0.0131(9) -0.0147(8)
C25 0.0213(9) 0.0283(10) 0.0450(11) -0.0052(8) -0.0111(9) -0.0091(8)
N3 0.0207(13) 0.0162(12) 0.0084(11) 0.0013(9) -0.0030(11) -0.0047(10)
O1 0.0218(13) 0.0335(14) 0.0276(13) 0.0021(11) -0.0111(11) -0.0043(10)

loop_
_atom_type_symbol
_atom_type_description
_atom_type_scat_dispersion_real
_atom_type_scat_dispersion_imag
_atom_type_scat_source
C C .0033 .0016 'International Tables Vol C Tables 4.2.6.8 and 6.1.1.4'
H H .0000 .0000 'International Tables Vol C Tables 4.2.6.8 and 6.1.1.4'
N N .0061 .0033 'International Tables Vol C Tables 4.2.6.8 and 6.1.1.4'
O O .0106 .0060 'International Tables Vol C Tables 4.2.6.8 and 6.1.1.4'
Fe Fe .3463 .8444 'International Tables Vol C Tables 4.2.6.8 and 6.1.1.4'

loop_
_geom_angle_atom_site_label_1
_geom_angle_atom_site_label_2
_geom_angle_atom_site_label_3
_geom_angle
_geom_angle_site_symmetry_1
_geom_angle_site_symmetry_3
_geom_angle_publ_flag
Fe1 Fe1 N3 177.6(12) 2_666 . ?
Fe1 Fe1 N1 87.7(11) 2_666 . ?
N3 Fe1 N1 91.34(16) . . ?
Fe1 Fe1 N2 85.7(11) 2_666 . ?
N3 Fe1 N2 92.10(16) . . ?
N1 Fe1 N2 89.86(16) . . ?
Fe1 Fe1 N2 82.7(11) 2_666 2_666 ?
N3 Fe1 N2 99.48(17) . 2_666 ?
N1 Fe1 N2 89.67(17) . 2_666 ?
N2 Fe1 N2 168.42(8) . 2_666 ?
Fe1 Fe1 N1 80.8(11) 2_666 2_666 ?
N3 Fe1 N1 100.21(17) . 2_666 ?
N1 Fe1 N1 168.44(8) . 2_666 ?
N2 Fe1 N1 89.28(16) . 2_666 ?
N2 Fe1 N1 88.87(15) 2_666 2_666 ?
Fe1 Fe1 N3 1.9(10) 2_666 2_666 ?
N3 Fe1 N3 179.5(2) . 2_666 ?
N1 Fe1 N3 88.48(13) . 2_666 ?
N2 Fe1 N3 87.49(13) . 2_666 ?
N2 Fe1 N3 80.93(12) 2_666 2_666 ?
N1 Fe1 N3 79.98(12) 2_666 2_666 ?
C(A2 N1 C(A1 105.02(12) . . ?
C(A2 N1 Fe1 127.09(15) . . ?
C(A1 N1 Fe1 127.40(15) . . ?
C(A2 N1 Fe1 127.48(15) . 2_666 ?
C(A1 N1 Fe1 127.09(15) . 2_666 ?
Fe1 N1 Fe1 11.56(8) . 2_666 ?
C(A3 N2 C(A4 105.02(12) . . ?
C(A3 N2 Fe1 127.05(15) . . ?
C(A4 N2 Fe1 127.59(15) . . ?
C(A3 N2 Fe1 127.49(15) . 2_666 ?
C(A4 N2 Fe1 126.91(15) . 2_666 ?
Fe1 N2 Fe1 11.58(8) . 2_666 ?
C(A4 C(M1 C(A1 123.55(14) 2_666 . ?
C(A4 C(M1 C10 118.27(13) 2_666 . ?
C(A1 C(M1 C10 118.18(13) . . ?
C(A2 C(M2 C(A3 122.99(14) . . ?
C(A2 C(M2 C20 118.91(13) . . ?
C(A3 C(M2 C20 118.10(14) . . ?
N1 C(A1 C(M1 125.65(14) . . ?
N1 C(A1 C(B1 110.49(13) . . ?
C(M1 C(A1 C(B1 123.86(14) . . ?
N1 C(A2 C(M2 126.10(13) . . ?
N1 C(A2 C(B2 110.50(13) . . ?
C(M2 C(A2 C(B2 123.40(14) . . ?
N2 C(A3 C(M2 125.92(14) . . ?
N2 C(A3 C(B3 110.50(13) . . ?
C(M2 C(A3 C(B3 123.57(14) . . ?
N2 C(A4 C(M1 125.79(14) . 2_666 ?
N2 C(A4 C(B4 110.31(13) . . ?
C(M1 C(A4 C(B4 123.89(14) 2_666 . ?
C(B2 C(B1 C(A1 107.06(13) . . ?
C(B2 C(B1 H(BA 126.5 . . ?
C(A1 C(B1 H(BA 126.5 . . ?
C(B1 C(B2 C(A2 106.93(13) . . ?
C(B1 C(B2 H(BB 126.5 . . ?
C(A2 C(B2 H(BB 126.5 . . ?
C(B4 C(B3 C(A3 106.96(13) . . ?
C(B4 C(B3 H(BC 126.5 . . ?
C(A3 C(B3 H(BC 126.5 . . ?
C(B3 C(B4 C(A4 107.20(13) . . ?
C(B3 C(B4 H(BD 126.4 . . ?
C(A4 C(B4 H(BD 126.4 . . ?
C11 C10 C15 119.51(14) . . ?
C11 C10 C(M1 119.94(15) . . ?
C15 C10 C(M1 120.54(15) . . ?
C10 C11 C12 120.32(16) . . ?
C10 C11 H11A 119.8 . . ?
C12 C11 H11A 119.8 . . ?
C13 C12 C11 120.05(17) . . ?
C13 C12 H12A 120.0 . . ?
C11 C12 H12A 120.0 . . ?
C12 C13 C14 119.93(15) . . ?
C12 C13 H13A 120.0 . . ?
C14 C13 H13A 120.0 . . ?
C13 C14 C15 119.98(17) . . ?
C13 C14 H14A 120.0 . . ?
C15 C14 H14A 120.0 . . ?
C10 C15 C14 120.17(17) . . ?
C10 C15 H15A 119.9 . . ?
C14 C15 H15A 119.9 . . ?
C25 C20 C21 118.51(15) . . ?
C25 C20 C(M2 121.29(15) . . ?
C21 C20 C(M2 120.21(15) . . ?
C20 C21 C22 120.50(16) . . ?
C20 C21 H21A 119.8 . . ?
C22 C21 H21A 119.8 . . ?
C23 C22 C21 120.51(17) . . ?
C23 C22 H22A 119.7 . . ?
C21 C22 H22A 119.7 . . ?
C22 C23 C24 119.24(15) . . ?
C22 C23 H23A 120.4 . . ?
C24 C23 H23A 120.4 . . ?
C23 C24 C25 120.20(17) . . ?
C23 C24 H24A 119.9 . . ?
C25 C24 H24A 119.9 . . ?
C20 C25 C24 121.04(17) . . ?
C20 C25 H25A 119.5 . . ?
C24 C25 H25A 119.5 . . ?
O1 N3 Fe1 145.3(3) . . ?
O1 N3 Fe1 144.9(2) . 2_666 ?
Fe1 N3 Fe1 0.5(2) . 2_666 ?

loop_
_geom_bond_atom_site_label_1
_geom_bond_atom_site_label_2
_geom_bond_distance
_geom_bond_site_symmetry_2
_geom_bond_publ_flag
Fe1 Fe1 0.402(3) 2_666 ?
Fe1 N3 1.728(3) . ?
Fe1 N1 1.981(4) . ?
Fe1 N2 1.988(4) . ?
Fe1 N2 1.998(4) 2_666 ?
Fe1 N1 2.006(4) 2_666 ?
Fe1 N3 2.129(3) 2_666 ?
N1 C(A2 1.3772(19) . ?
N1 C(A1 1.3843(18) . ?
N1 Fe1 2.006(4) 2_666 ?
N2 C(A3 1.3787(19) . ?
N2 C(A4 1.3838(18) . ?
N2 Fe1 1.998(4) 2_666 ?
C(M1 C(A4 1.385(2) 2_666 ?
C(M1 C(A1 1.390(2) . ?
C(M1 C10 1.503(2) . ?
C(M2 C(A2 1.387(2) . ?
C(M2 C(A3 1.392(2) . ?
C(M2 C20 1.494(2) . ?
C(A1 C(B1 1.433(2) . ?
C(A2 C(B2 1.439(2) . ?
C(A3 C(B3 1.439(2) . ?
C(A4 C(M1 1.385(2) 2_666 ?
C(A4 C(B4 1.437(2) . ?
C(B1 C(B2 1.351(2) . ?
C(B1 H(BA 0.9500 . ?
C(B2 H(BB 0.9500 . ?
C(B3 C(B4 1.347(2) . ?
C(B3 H(BC 0.9500 . ?
C(B4 H(BD 0.9500 . ?
C10 C11 1.378(2) . ?
C10 C15 1.386(2) . ?
C11 C12 1.393(2) . ?
C11 H11A 0.9500 . ?
C12 C13 1.379(3) . ?
C12 H12A 0.9500 . ?
C13 C14 1.380(3) . ?
C13 H13A 0.9500 . ?
C14 C15 1.393(2) . ?
C14 H14A 0.9500 . ?
C15 H15A 0.9500 . ?
C20 C25 1.376(2) . ?
C20 C21 1.385(2) . ?
C21 C22 1.386(2) . ?
C21 H21A 0.9500 . ?
C22 C23 1.374(3) . ?
C22 H22A 0.9500 . ?
C23 C24 1.378(3) . ?
C23 H23A 0.9500 . ?
C24 C25 1.383(3) . ?
C24 H24A 0.9500 . ?
C25 H25A 0.9500 . ?
N3 O1 1.163(3) . ?
N3 Fe1 2.129(3) 2_666 ?
